data_7251895
loop_
_publ_author_name
'Cai, Meng-Tan'
'Singh, Akshay Pratap'
'Xu, Zi-Han'
'Shao, Dong'
'Zhang, Si-Chen'
'Yang, Jiong'
'Zhao, Bing-Shan'
'Singh, Saurabh Kumar'

_publ_section_title
;
 A pentagonal bipyramidal cobalt(ii) single-ion magnet tape
;
_journal_issue 18
_journal_name_full CrystEngComm
_journal_page_first 2905
_journal_page_last 2910
_journal_paper_doi 10.1039/D6CE00257A
_journal_volume 28
_journal_year 2026
_chemical_formula_moiety 'C21 H15 Co N5 O6'
_chemical_formula_sum 'C21 H15 Co N5 O6'
_chemical_formula_weight 492.31
_space_group_crystal_system monoclinic
_space_group_IT_number 15
_space_group_name_Hall '-C 2yc'
_space_group_name_H-M_alt 'C 1 2/c 1'
_atom_sites_solution_hydrogens geom
_atom_sites_solution_primary iterative
_audit_creation_date 2026-02-04
_audit_creation_method
;
Olex2 1.3
(compiled 2020.11.12 svn.r5f609507 for OlexSys, GUI svn.r6408)
;
_audit_update_record
;
2026-02-08 deposited with the CCDC.	2026-04-16 downloaded from the CCDC.
;
_cell_angle_alpha 90
_cell_angle_beta 109.648(4)
_cell_angle_gamma 90
_cell_formula_units_Z 4
_cell_length_a 11.5665(9)
_cell_length_b 14.0305(9)
_cell_length_c 13.2812(11)
_cell_measurement_reflns_used 9896
_cell_measurement_temperature 293.00
_cell_measurement_theta_max 27.67
_cell_measurement_theta_min 2.37
_cell_volume 2029.8(3)
_computing_molecular_graphics 'Olex2 1.3 (Dolomanov et al., 2009)'
_computing_publication_material 'Olex2 1.3 (Dolomanov et al., 2009)'
_computing_structure_refinement 'XL  (Sheldrick, 2008)'
_computing_structure_solution 'olex2.solve 1.5-alpha (Bourhis et al., 2015)'
_diffrn_ambient_temperature 293.00
_diffrn_measured_fraction_theta_full 0.996
_diffrn_measured_fraction_theta_max 0.985
_diffrn_measurement_device_type 'Bruker APEX-II CCD'
_diffrn_measurement_method '\f and \w scans'
_diffrn_radiation_type MoK\a
_diffrn_radiation_wavelength 0.71073
_diffrn_reflns_av_R_equivalents 0.0453
_diffrn_reflns_av_unetI/netI 0.0175
_diffrn_reflns_Laue_measured_fraction_full 0.996
_diffrn_reflns_Laue_measured_fraction_max 0.985
_diffrn_reflns_limit_h_max 15
_diffrn_reflns_limit_h_min -15
_diffrn_reflns_limit_k_max 17
_diffrn_reflns_limit_k_min -18
_diffrn_reflns_limit_l_max 17
_diffrn_reflns_limit_l_min -17
_diffrn_reflns_number 30029
_diffrn_reflns_point_group_measured_fraction_full 0.996
_diffrn_reflns_point_group_measured_fraction_max 0.985
_diffrn_reflns_theta_full 25.242
_diffrn_reflns_theta_max 27.765
_diffrn_reflns_theta_min 2.367
_diffrn_standards_number 0
_exptl_absorpt_coefficient_mu 0.897
_exptl_absorpt_correction_type none
_exptl_crystal_colour violet
_exptl_crystal_colour_primary violet
_exptl_crystal_density_diffrn 1.611
_exptl_crystal_description block
_exptl_crystal_F_000 1004
_exptl_crystal_size_max 0.24
_exptl_crystal_size_mid 0.15
_exptl_crystal_size_min 0.11
_refine_diff_density_max 0.288
_refine_diff_density_min -0.220
_refine_diff_density_rms 0.045
_refine_ls_extinction_method none
_refine_ls_goodness_of_fit_ref 1.077
_refine_ls_hydrogen_treatment constr
_refine_ls_matrix_type full
_refine_ls_number_parameters 152
_refine_ls_number_reflns 2361
_refine_ls_number_restraints 0
_refine_ls_restrained_S_all 1.077
_refine_ls_R_factor_all 0.0331
_refine_ls_R_factor_gt 0.0281
_refine_ls_shift/su_max 0.000
_refine_ls_shift/su_mean 0.000
_refine_ls_structure_factor_coef Fsqd
_refine_ls_weighting_details 'w=1/[\s^2^(Fo^2^)+(0.0259P)^2^+1.8662P] where P=(Fo^2^+2Fc^2^)/3'
_refine_ls_weighting_scheme calc
_refine_ls_wR_factor_gt 0.0665
_refine_ls_wR_factor_ref 0.0688
_reflns_Friedel_coverage 0.000
_reflns_number_gt 2120
_reflns_number_total 2361
_reflns_threshold_expression 'I > 2\s(I)'
_cod_data_source_file d6ce00257a2.cif
_cod_data_source_block a_a
_cod_depositor_comments 'Adding full bibliography for 7251895--7251896.cif.'
_cod_database_code 7251895
_shelx_shelxl_version_number 2017/1
_shelx_space_group_comment
;
The symmetry employed for this shelxl refinement is uniquely defined
by the following loop, which should always be used as a source of
symmetry information in preference to the above space-group names.
They are only intended as comments.
;
_shelx_estimated_absorpt_t_max 0.908
_shelx_estimated_absorpt_t_min 0.813
_olex2_refinement_description
;
1. Fixed Uiso
 At 1.2 times of:
  All C(H) groups
2.a Aromatic/amide H refined with riding coordinates:
 C2(H2), C3(H3), C5(H5), C7(H7), C8(H8), C9(H9), C1(H1), C11(H11)
;
_olex2_submission_special_instructions 'No special instructions were received'

loop_
_space_group_symop_operation_xyz
'x, y, z'
'-x, y, -z+1/2'
'x+1/2, y+1/2, z'
'-x+1/2, y+1/2, -z+1/2'
'-x, -y, -z'
'x, -y, z-1/2'
'-x+1/2, -y+1/2, -z'
'x+1/2, -y+1/2, z-1/2'

loop_
_atom_site_label
_atom_site_type_symbol
_atom_site_fract_x
_atom_site_fract_y
_atom_site_fract_z
_atom_site_U_iso_or_equiv
_atom_site_adp_type
_atom_site_occupancy
_atom_site_site_symmetry_order
_atom_site_calc_flag
_atom_site_refinement_flags_posn
_atom_site_refinement_flags_adp
_atom_site_refinement_flags_occupancy
_atom_site_disorder_assembly
_atom_site_disorder_group
Co1 Co 0.500000 0.62598(2) 0.750000 0.02905(10) Uani 1 2 d S T P . .
O1 O 0.60676(14) 0.61828(9) 0.63249(11) 0.0538(3) Uani 1 1 d . . . . .
O2 O 0.57103(16) 0.75008(11) 0.69040(13) 0.0658(4) Uani 1 1 d . . . . .
O3 O 0.68200(14) 0.74652(12) 0.58715(13) 0.0667(4) Uani 1 1 d . . . . .
N2 N 0.17235(12) -0.11353(9) 0.38257(10) 0.0338(3) Uani 1 1 d . . . . .
N1 N 0.500000 0.47334(12) 0.750000 0.0325(4) Uani 1 2 d S T P . .
N3 N 0.62331(13) 0.70664(11) 0.63550(11) 0.0402(3) Uani 1 1 d . . . . .
C2 C 0.18529(15) -0.14386(11) 0.48132(13) 0.0355(3) Uani 1 1 d . . . . .
H2 H 0.134013 -0.192418 0.488744 0.043 Uiso 1 1 calc R U . . .
C3 C 0.48583(17) 0.32521(11) 0.65757(13) 0.0390(4) Uani 1 1 d . . . . .
H3 H 0.475600 0.293783 0.593492 0.047 Uiso 1 1 calc R U . . .
C4 C 0.42785(13) 0.01824(10) 0.65994(11) 0.0291(3) Uani 1 1 d . . . . .
C5 C 0.33646(14) -0.00344(12) 0.46168(12) 0.0352(3) Uani 1 1 d . . . . .
H5 H 0.387215 0.044493 0.451908 0.042 Uiso 1 1 calc R U . . .
C6 C 0.34553(14) -0.03226(10) 0.56430(12) 0.0301(3) Uani 1 1 d . . . . .
C7 C 0.27068(15) -0.10705(11) 0.57306(12) 0.0354(3) Uani 1 1 d . . . . .
H7 H 0.277863 -0.132064 0.639742 0.043 Uiso 1 1 calc R U . . .
C8 C 0.500000 -0.03147(15) 0.750000 0.0308(4) Uani 1 2 d S T P . .
H8 H 0.499999 -0.097759 0.750002 0.037 Uiso 1 2 calc R U P . .
C9 C 0.25158(15) -0.04650(12) 0.37447(13) 0.0381(4) Uani 1 1 d . . . . .
H9 H 0.249153 -0.028102 0.306517 0.046 Uiso 1 1 calc R U . . .
C1 C 0.42969(14) 0.11745(10) 0.65963(12) 0.0315(3) Uani 1 1 d . . . . .
H1 H 0.383644 0.150516 0.598639 0.038 Uiso 1 1 calc R U . . .
C11 C 0.48696(17) 0.42322(11) 0.66104(13) 0.0382(4) Uani 1 1 d . . . . .
H11 H 0.478201 0.456413 0.598290 0.046 Uiso 1 1 calc R U . . .
C12 C 0.500000 0.16751(14) 0.750000 0.0302(4) Uani 1 2 d S T P . .
C13 C 0.500000 0.27335(15) 0.750000 0.0309(4) Uani 1 2 d S T P . .

loop_
_atom_site_aniso_label
_atom_site_aniso_U_11
_atom_site_aniso_U_22
_atom_site_aniso_U_33
_atom_site_aniso_U_23
_atom_site_aniso_U_13
_atom_site_aniso_U_12
Co1 0.03290(16) 0.02436(15) 0.02298(15) 0.000 0.00030(11) 0.000
O1 0.0650(9) 0.0445(8) 0.0473(8) 0.0019(6) 0.0128(7) -0.0040(6)
O2 0.0852(12) 0.0518(9) 0.0724(11) 0.0007(7) 0.0422(9) 0.0092(8)
O3 0.0605(9) 0.0797(11) 0.0656(10) 0.0247(8) 0.0287(8) -0.0069(8)
N2 0.0322(7) 0.0348(7) 0.0262(6) -0.0019(5) -0.0011(5) -0.0001(5)
N1 0.0396(10) 0.0253(9) 0.0273(9) 0.000 0.0042(7) 0.000
N3 0.0366(7) 0.0483(9) 0.0315(7) 0.0076(6) 0.0060(6) 0.0017(6)
C2 0.0367(8) 0.0285(7) 0.0319(8) 0.0027(6) -0.0008(6) -0.0024(6)
C3 0.0574(11) 0.0302(8) 0.0261(8) -0.0032(6) 0.0098(7) -0.0006(7)
C4 0.0290(7) 0.0281(7) 0.0245(7) -0.0021(5) 0.0015(6) -0.0001(5)
C5 0.0311(8) 0.0402(8) 0.0296(8) 0.0000(6) 0.0040(6) -0.0046(6)
C6 0.0283(7) 0.0285(7) 0.0265(7) -0.0009(5) -0.0001(6) 0.0036(6)
C7 0.0402(8) 0.0314(8) 0.0261(7) 0.0036(6) -0.0003(6) -0.0022(6)
C8 0.0326(11) 0.0250(10) 0.0285(10) 0.000 0.0018(8) 0.000
C9 0.0363(8) 0.0482(10) 0.0247(7) -0.0004(6) 0.0033(6) -0.0039(7)
C1 0.0335(8) 0.0285(7) 0.0260(7) 0.0026(6) 0.0015(6) 0.0028(6)
C11 0.0544(10) 0.0291(8) 0.0278(8) 0.0026(6) 0.0093(7) -0.0009(7)
C12 0.0342(11) 0.0245(10) 0.0278(10) 0.000 0.0049(8) 0.000
C13 0.0333(11) 0.0265(10) 0.0283(10) 0.000 0.0044(8) 0.000

loop_
_atom_type_symbol
_atom_type_description
_atom_type_scat_dispersion_real
_atom_type_scat_dispersion_imag
_atom_type_scat_source
C C 0.0033 0.0016 'International Tables Vol C Tables 4.2.6.8 and 6.1.1.4'
H H 0.0000 0.0000 'International Tables Vol C Tables 4.2.6.8 and 6.1.1.4'
Co Co 0.3494 0.9721 'International Tables Vol C Tables 4.2.6.8 and 6.1.1.4'
N N 0.0061 0.0033 'International Tables Vol C Tables 4.2.6.8 and 6.1.1.4'
O O 0.0106 0.0060 'International Tables Vol C Tables 4.2.6.8 and 6.1.1.4'

loop_
_geom_angle_atom_site_label_1
_geom_angle_atom_site_label_2
_geom_angle_atom_site_label_3
_geom_angle
_geom_angle_site_symmetry_1
_geom_angle_site_symmetry_3
_geom_angle_publ_flag
O1 Co1 O1 174.60(7) 2_656 . ?
O2 Co1 O1 55.75(5) . . ?
O2 Co1 O1 129.63(5) 2_656 . ?
O2 Co1 O1 55.75(5) 2_656 2_656 ?
O2 Co1 O1 129.63(5) . 2_656 ?
O2 Co1 O2 74.27(8) 2_656 . ?
N2 Co1 O1 90.11(5) 7_556 . ?
N2 Co1 O1 90.11(5) 8_556 2_656 ?
N2 Co1 O1 89.45(5) 8_556 . ?
N2 Co1 O1 89.45(5) 7_556 2_656 ?
N2 Co1 O2 90.19(6) 8_556 . ?
N2 Co1 O2 90.19(6) 7_556 2_656 ?
N2 Co1 O2 97.15(6) 8_556 2_656 ?
N2 Co1 O2 97.15(6) 7_556 . ?
N2 Co1 N2 170.80(7) 7_556 8_556 ?
N1 Co1 O1 87.30(3) . 2_656 ?
N1 Co1 O1 87.30(3) . . ?
N1 Co1 O2 142.86(4) . 2_656 ?
N1 Co1 O2 142.86(4) . . ?
N1 Co1 N2 85.40(3) . 8_556 ?
N1 Co1 N2 85.40(3) . 7_556 ?
N3 O1 Co1 92.46(10) . . ?
N3 O2 Co1 97.89(11) . . ?
C2 N2 Co1 122.47(11) . 7_556 ?
C2 N2 C9 116.54(13) . . ?
C9 N2 Co1 117.09(10) . 7_556 ?
C11 N1 Co1 121.68(9) 2_656 . ?
C11 N1 Co1 121.68(9) . . ?
C11 N1 C11 116.65(18) . 2_656 ?
O2 N3 O1 113.71(15) . . ?
O3 N3 O1 122.99(17) . . ?
O3 N3 O2 123.27(17) . . ?
N2 C2 H2 118.1 . . ?
N2 C2 C7 123.72(15) . . ?
C7 C2 H2 118.1 . . ?
C11 C3 H3 120.1 . . ?
C11 C3 C13 119.81(15) . . ?
C13 C3 H3 120.1 . . ?
C8 C4 C6 121.44(14) . . ?
C1 C4 C6 118.70(13) . . ?
C1 C4 C8 119.84(14) . . ?
C6 C5 H5 120.2 . . ?
C9 C5 H5 120.2 . . ?
C9 C5 C6 119.52(15) . . ?
C5 C6 C4 120.94(14) . . ?
C7 C6 C4 121.77(14) . . ?
C7 C6 C5 117.23(14) . . ?
C2 C7 C6 119.21(15) . . ?
C2 C7 H7 120.4 . . ?
C6 C7 H7 120.4 . . ?
C4 C8 C4 119.94(19) 2_656 . ?
C4 C8 H8 120.0 2_656 . ?
C4 C8 H8 120.0 . . ?
N2 C9 C5 123.47(15) . . ?
N2 C9 H9 118.3 . . ?
C5 C9 H9 118.3 . . ?
C4 C1 H1 119.8 . . ?
C4 C1 C12 120.46(14) . . ?
C12 C1 H1 119.8 . . ?
N1 C11 C3 123.46(15) . . ?
N1 C11 H11 118.3 . . ?
C3 C11 H11 118.3 . . ?
C1 C12 C1 119.41(19) . 2_656 ?
C1 C12 C13 120.30(9) 2_656 . ?
C1 C12 C13 120.29(9) . . ?
C3 C13 C3 116.8(2) 2_656 . ?
C3 C13 C12 121.60(10) . . ?
C3 C13 C12 121.60(10) 2_656 . ?

loop_
_geom_bond_atom_site_label_1
_geom_bond_atom_site_label_2
_geom_bond_distance
_geom_bond_site_symmetry_2
_geom_bond_publ_flag
Co1 O1 2.2953(15) . ?
Co1 O1 2.2953(15) 2_656 ?
Co1 O2 2.1842(16) . ?
Co1 O2 2.1842(16) 2_656 ?
Co1 N2 2.1781(12) 8_556 ?
Co1 N2 2.1781(12) 7_556 ?
Co1 N1 2.1416(18) . ?
O1 N3 1.2531(19) . ?
O2 N3 1.251(2) . ?
O3 N3 1.216(2) . ?
N2 C2 1.339(2) . ?
N2 C9 1.342(2) . ?
N1 C11 1.3392(18) 2_656 ?
N1 C11 1.3392(18) . ?
C2 H2 0.9300 . ?
C2 C7 1.385(2) . ?
C3 H3 0.9300 . ?
C3 C11 1.376(2) . ?
C3 C13 1.3885(19) . ?
C4 C6 1.4861(19) . ?
C4 C8 1.3937(17) . ?
C4 C1 1.392(2) . ?
C5 H5 0.9300 . ?
C5 C6 1.391(2) . ?
C5 C9 1.381(2) . ?
C6 C7 1.390(2) . ?
C7 H7 0.9300 . ?
C8 H8 0.9300 . ?
C9 H9 0.9300 . ?
C1 H1 0.9300 . ?
C1 C12 1.3925(17) . ?
C11 H11 0.9300 . ?
C12 C13 1.485(3) . ?

loop_
_geom_torsion_atom_site_label_1
_geom_torsion_atom_site_label_2
_geom_torsion_atom_site_label_3
_geom_torsion_atom_site_label_4
_geom_torsion
_geom_torsion_site_symmetry_1
_geom_torsion_site_symmetry_2
_geom_torsion_site_symmetry_3
_geom_torsion_site_symmetry_4
_geom_torsion_publ_flag
Co1 O1 N3 O2 -4.08(15) . . . . ?
Co1 O1 N3 O3 177.80(15) . . . . ?
Co1 O2 N3 O1 4.32(16) . . . . ?
Co1 O2 N3 O3 -177.56(14) . . . . ?
Co1 N2 C2 C7 -154.11(13) 7_556 . . . ?
Co1 N2 C9 C5 152.98(14) 7_556 . . . ?
Co1 N1 C11 C3 -179.65(13) . . . . ?
N2 C2 C7 C6 2.2(3) . . . . ?
C2 N2 C9 C5 -5.4(2) . . . . ?
C4 C6 C7 C2 172.28(15) . . . . ?
C4 C1 C12 C1 1.08(11) . . . 2_656 ?
C4 C1 C12 C13 -178.92(11) . . . . ?
C5 C6 C7 C2 -4.9(2) . . . . ?
C6 C4 C8 C4 -177.22(16) . . . 2_656 ?
C6 C4 C1 C12 176.18(12) . . . . ?
C6 C5 C9 N2 2.6(3) . . . . ?
C8 C4 C6 C5 -138.03(14) . . . . ?
C8 C4 C6 C7 44.9(2) . . . . ?
C8 C4 C1 C12 -2.2(2) . . . . ?
C9 N2 C2 C7 3.0(2) . . . . ?
C9 C5 C6 C4 -174.50(15) . . . . ?
C9 C5 C6 C7 2.7(2) . . . . ?
C1 C4 C6 C5 43.7(2) . . . . ?
C1 C4 C6 C7 -133.45(16) . . . . ?
C1 C4 C8 C4 1.07(11) . . . 2_656 ?
C1 C12 C13 C3 -32.07(12) . . . . ?
C1 C12 C13 C3 147.93(12) . . . 2_656 ?
C1 C12 C13 C3 -32.07(12) 2_656 . . 2_656 ?
C1 C12 C13 C3 147.93(12) 2_656 . . . ?
C11 N1 C11 C3 0.35(13) 2_656 . . . ?
C11 C3 C13 C3 0.33(12) . . . 2_656 ?
C11 C3 C13 C12 -179.68(12) . . . . ?
C13 C3 C11 N1 -0.7(3) . . . . ?
